data_2005621
loop_
_publ_author_name
'Clegg, W.'
'Heath, S. L.'
'Horsburgh, L.'
'Jackson, R. F. W.'
'Wood, A.'

_publ_section_title
;
 A Sulfonyl-Substituted Aziridine
;
_journal_issue 11
_journal_name_full 'Acta Crystallographica Section C'
_journal_page_first 2779
_journal_page_last 2781
_journal_paper_doi 10.1107/S0108270196010153
_journal_volume 52
_journal_year 1996
_chemical_formula_sum 'C14 H19 N O4 S'
_chemical_formula_weight 297.36
_chemical_name_systematic
;
 N-p-toluenesulfonylaziridine-(2S)-carboxylic acid tert-butyl ester
;
_space_group_IT_number 19
_symmetry_cell_setting orthorhombic
_symmetry_space_group_name_Hall 'P 2ac 2ab'
_symmetry_space_group_name_H-M 'P 21 21 21'
_audit_creation_method SHELXL
_cell_angle_alpha 90.00
_cell_angle_beta 90.00
_cell_angle_gamma 90.00
_cell_formula_units_Z 4
_cell_length_a 5.9653(7)
_cell_length_b 13.450(2)
_cell_length_c 18.630(2)
_cell_measurement_reflns_used 7831
_cell_measurement_temperature 160(2)
_cell_measurement_theta_max 28.34
_cell_measurement_theta_min 2.66
_cell_volume 1494.7(3)
_computing_cell_refinement 'local programs'
_computing_data_collection 'SMART (Siemens, 1995)'
_computing_data_reduction 'SAINT (Siemens, 1995)'
_computing_molecular_graphics SHELXTL
_computing_publication_material 'SHELXTL and local programs'
_computing_structure_refinement SHELXTL
_computing_structure_solution 'SHELXTL (Sheldrick, 1994)'
_diffrn_ambient_temperature 160(2)
_diffrn_measurement_device 'Siemens SMART CCD diffractometer'
_diffrn_measurement_method '\w rotation with narrow frames'
_diffrn_radiation_monochromator graphite
_diffrn_radiation_source 'fine-focus sealed tube'
_diffrn_radiation_type MoK\a
_diffrn_radiation_wavelength 0.71073
_diffrn_reflns_av_R_equivalents 0.0352
_diffrn_reflns_av_sigmaI/netI 0.0262
_diffrn_reflns_limit_h_max 7
_diffrn_reflns_limit_h_min -7
_diffrn_reflns_limit_k_max 14
_diffrn_reflns_limit_k_min -17
_diffrn_reflns_limit_l_max 24
_diffrn_reflns_limit_l_min -14
_diffrn_reflns_number 9374
_diffrn_reflns_theta_max 28.36
_diffrn_reflns_theta_min 1.87
_diffrn_standards_decay_% 0
_diffrn_standards_number 0
_exptl_absorpt_coefficient_mu 0.229
_exptl_absorpt_correction_type none
_exptl_crystal_colour Colourless
_exptl_crystal_density_diffrn 1.321
_exptl_crystal_density_meas ?
_exptl_crystal_description Prism
_exptl_crystal_F_000 632
_exptl_crystal_size_max 0.53
_exptl_crystal_size_mid 0.40
_exptl_crystal_size_min 0.40
_refine_diff_density_max 0.316
_refine_diff_density_min -0.247
_refine_ls_abs_structure_details 'Flack (1983)'
_refine_ls_abs_structure_Flack -0.04(5)
_refine_ls_extinction_coef 0.0058(10)
_refine_ls_extinction_method 'SHELXTL (Sheldrick, 1994)'
_refine_ls_goodness_of_fit_all 1.062
_refine_ls_goodness_of_fit_obs 1.062
_refine_ls_hydrogen_treatment 'H atoms riding (see text)'
_refine_ls_matrix_type full
_refine_ls_number_parameters 186
_refine_ls_number_reflns 3410
_refine_ls_number_restraints 0
_refine_ls_restrained_S_all 1.062
_refine_ls_restrained_S_obs 1.062
_refine_ls_R_factor_all 0.0272
_refine_ls_R_factor_obs 0.0260
_refine_ls_shift/esd_max 0.000
_refine_ls_shift/esd_mean 0.000
_refine_ls_structure_factor_coef Fsqd
_refine_ls_weighting_details 'w = 1/[\s^2^(Fo^2^)+(0.0325P)^2^+0.2985P] where P=(Fo^2^+2Fc^2^)/3'
_refine_ls_weighting_scheme calc
_refine_ls_wR_factor_all 0.0685
_refine_ls_wR_factor_obs 0.0674
_reflns_number_observed 3306
_reflns_number_total 3410
_reflns_observed_criterion >2\s(I)
_cod_data_source_file fg1222.cif
_cod_data_source_block 1
_cod_depositor_comments
;
The following automatic conversions were performed:

'_exptl_crystal_density_meas' value 'not measured' was changed to '?'
- the value is perceived as not measured.

Automatic conversion script
Id: cif_fix_values 3008 2015-01-20 13:52:24Z robertas 

The following automatic conversions were performed:

'_refine_ls_weighting_scheme' value 'calc w =
1/[\s^2^(Fo^2^)+(0.0325P)^2^+0.2985P] where P=(Fo^2^+2Fc^2^)/3' was
changed to 'calc'. New tag '_refine_ls_weighting_details' was
created. The value of the new tag was set to 'w =
1/[\s^2^(Fo^2^)+(0.0325P)^2^+0.2985P] where P=(Fo^2^+2Fc^2^)/3'.

Automatic conversion script
Id: cif_fix_values 3143 2015-03-26 13:38:13Z robertas 
;
_cod_original_cell_volume 1494.8(3)
_cod_database_code 2005621

loop_
_symmetry_equiv_pos_as_xyz
'x, y, z'
'-x+1/2, -y, z+1/2'
'-x, y+1/2, -z+1/2'
'x+1/2, -y+1/2, -z'

loop_
_atom_site_aniso_label
_atom_site_aniso_U_11
_atom_site_aniso_U_22
_atom_site_aniso_U_33
_atom_site_aniso_U_12
_atom_site_aniso_U_13
_atom_site_aniso_U_23
C1 0.0375(7) 0.0293(7) 0.0326(7) 0.0117(6) 0.0026(7) 0.0002(6)
C2 0.0262(7) 0.0239(7) 0.0225(6) 0.0034(5) 0.0042(5) 0.0043(5)
C3 0.0203(5) 0.0308(7) 0.0260(6) 0.0025(5) -0.0020(6) 0.0057(5)
C4 0.0223(6) 0.0255(6) 0.0237(6) -0.0044(5) -0.0013(5) 0.0020(5)
C5 0.0231(6) 0.0176(6) 0.0221(6) -0.0012(5) 0.0009(5) 0.0024(5)
C6 0.0227(6) 0.0229(6) 0.0272(6) 0.0004(5) -0.0046(5) 0.0002(5)
C7 0.0269(6) 0.0226(6) 0.0275(7) -0.0012(5) -0.0030(5) -0.0011(5)
S1 0.02448(15) 0.01841(14) 0.0255(2) -0.00079(12) 0.00175(12) -0.00139(11)
O1 0.0404(6) 0.0249(5) 0.0256(5) -0.0030(4) -0.0026(4) -0.0037(4)
O2 0.0247(5) 0.0281(5) 0.0540(7) 0.0005(4) 0.0083(5) -0.0038(5)
N1 0.0325(6) 0.0170(5) 0.0270(5) 0.0002(5) -0.0020(5) -0.0009(4)
C8 0.0332(7) 0.0268(7) 0.0326(8) 0.0033(6) 0.0057(6) 0.0055(6)
C9 0.0305(7) 0.0151(5) 0.0250(6) -0.0010(5) -0.0025(5) -0.0015(5)
C10 0.0357(7) 0.0208(6) 0.0282(6) 0.0002(6) -0.0047(6) -0.0020(5)
O3 0.0780(9) 0.0251(5) 0.0407(6) -0.0040(6) -0.0306(6) -0.0034(5)
O4 0.0312(5) 0.0190(4) 0.0227(4) 0.0031(4) -0.0068(4) -0.0009(3)
C11 0.0250(6) 0.0233(6) 0.0217(6) 0.0051(5) -0.0032(5) 0.0005(5)
C12 0.0438(8) 0.0217(6) 0.0291(7) 0.0062(6) -0.0034(6) 0.0002(5)
C13 0.0330(7) 0.0389(8) 0.0223(6) 0.0035(6) 0.0004(6) -0.0018(5)
C14 0.0237(7) 0.0478(9) 0.0445(9) 0.0057(7) -0.0005(6) 0.0071(7)

loop_
_atom_site_label
_atom_site_occupancy
_atom_site_fract_x
_atom_site_fract_y
_atom_site_fract_z
_atom_site_U_iso_or_equiv
_atom_site_thermal_displace_type
_atom_site_calc_flag
_atom_site_refinement_flags
_atom_site_type_symbol
C1 1 0.7034(3) -0.29388(10) 0.40501(8) 0.0331(3) Uani d . C
H1A 1 0.8307 -0.3059 0.4371 0.050 Uiso calc R H
H1B 1 0.7568 -0.2904 0.3553 0.050 Uiso calc R H
H1C 1 0.5952 -0.3483 0.4096 0.050 Uiso calc R H
C2 1 0.5923(2) -0.19719(10) 0.42485(7) 0.0242(3) Uani d . C
C3 1 0.7023(2) -0.12858(10) 0.46797(7) 0.0257(3) Uani d . C
H3 1 0.8441 -0.14538 0.48774 0.031 Uiso calc R H
C4 1 0.6103(2) -0.03591(10) 0.48294(7) 0.0238(3) Uani d . C
H4 1 0.6882 0.01070 0.51201 0.029 Uiso calc R H
C5 1 0.4020(2) -0.01328(9) 0.45441(7) 0.0209(3) Uani d . C
C6 1 0.2855(2) -0.08121(9) 0.41241(7) 0.0243(3) Uani d . C
H6 1 0.1417 -0.06491 0.39389 0.029 Uiso calc R H
C7 1 0.3803(2) -0.17253(10) 0.39784(8) 0.0257(3) Uani d . C
H7 1 0.3011 -0.21920 0.36918 0.031 Uiso calc R H
S1 1 0.28463(5) 0.10491(2) 0.46928(2) 0.02279(9) Uani d . S
O1 1 0.4126(2) 0.15580(7) 0.52307(5) 0.0303(2) Uani d . O
O2 1 0.0471(2) 0.09558(8) 0.47885(6) 0.0356(3) Uani d . O
N1 1 0.3174(2) 0.15524(8) 0.38806(6) 0.0255(2) Uani d . N
C8 1 0.5356(3) 0.20383(10) 0.37269(8) 0.0309(3) Uani d . C
H8A 1 0.5920 0.20164 0.32274 0.037 Uiso calc R H
H8B 1 0.6530 0.20085 0.41018 0.037 Uiso calc R H
C9 1 0.3332(2) 0.26498(9) 0.38745(7) 0.0235(3) Uani d . C
H9 1 0.3274 0.29875 0.43523 0.028 Uiso calc R H
C10 1 0.2069(3) 0.31423(10) 0.32753(7) 0.0282(3) Uani d . C
O3 1 0.1136(2) 0.27107(8) 0.27943(7) 0.0479(4) Uani d . O
O4 1 0.2217(2) 0.41206(6) 0.33591(5) 0.0243(2) Uani d . O
C11 1 0.1123(2) 0.48164(10) 0.28494(7) 0.0234(3) Uani d . C
C12 1 0.1833(3) 0.58247(10) 0.31373(8) 0.0315(3) Uani d . C
H12A 1 0.1130 0.63507 0.2851 0.047 Uiso calc R H
H12B 1 0.3467 0.5887 0.3108 0.047 Uiso calc R H
H12C 1 0.1359 0.5887 0.3639 0.047 Uiso calc R H
C13 1 0.2046(3) 0.46691(11) 0.20986(7) 0.0314(3) Uani d . C
H13A 1 0.1467 0.5191 0.1782 0.047 Uiso calc R H
H13B 1 0.1582 0.4017 0.1917 0.047 Uiso calc R H
H13C 1 0.3687 0.4704 0.21118 0.047 Uiso calc R H
C14 1 -0.1411(2) 0.46876(13) 0.28868(10) 0.0387(4) Uani d . C
H14A 1 -0.2138 0.5202 0.2596 0.058 Uiso calc R H
H14B 1 -0.1907 0.4748 0.33865 0.058 Uiso calc R H
H14C 1 -0.1820 0.4030 0.2702 0.058 Uiso calc R H

loop_
_atom_type_symbol
_atom_type_description
_atom_type_scat_dispersion_real
_atom_type_scat_dispersion_imag
_atom_type_scat_source
C C 0.0033 0.0016 'International Tables Vol C Tables 4.2.6.8 and 6.1.1.4'
H H 0.0000 0.0000 'International Tables Vol C Tables 4.2.6.8 and 6.1.1.4'
N N 0.0061 0.0033 'International Tables Vol C Tables 4.2.6.8 and 6.1.1.4'
O O 0.0106 0.0060 'International Tables Vol C Tables 4.2.6.8 and 6.1.1.4'
S S 0.1246 0.1234 'International Tables Vol C Tables 4.2.6.8 and 6.1.1.4'

loop_
_geom_angle_atom_site_label_1
_geom_angle_atom_site_label_2
_geom_angle_atom_site_label_3
_geom_angle
_geom_angle_publ_flag
C3 C2 C7 118.50(12) ?
C3 C2 C1 120.53(12) ?
C7 C2 C1 120.92(13) ?
C2 C3 C4 121.70(12) ?
C5 C4 C3 118.30(12) ?
C4 C5 C6 121.36(12) ?
C4 C5 S1 119.68(10) ?
C6 C5 S1 118.94(10) ?
C7 C6 C5 119.41(12) ?
C6 C7 C2 120.70(13) ?
O1 S1 O2 118.77(7) ?
O1 S1 N1 112.18(6) ?
O2 S1 N1 105.32(7) ?
O1 S1 C5 109.24(6) ?
O2 S1 C5 109.50(6) ?
N1 S1 C5 100.20(6) ?
C9 N1 C8 60.22(9) yes
C9 N1 S1 114.78(9) yes
C8 N1 S1 117.15(10) yes
N1 C8 C9 59.73(8) yes
N1 C9 C8 60.05(9) yes
N1 C9 C10 114.47(11) yes
C8 C9 C10 120.95(12) yes
O3 C10 O4 126.57(13) ?
O3 C10 C9 124.95(12) ?
O4 C10 C9 108.45(11) ?
C10 O4 C11 121.36(10) ?
O4 C11 C13 110.38(11) ?
O4 C11 C12 102.40(10) ?
C13 C11 C12 109.95(12) ?
O4 C11 C14 109.59(11) ?
C13 C11 C14 112.81(13) ?
C12 C11 C14 111.23(12) ?

loop_
_geom_bond_atom_site_label_1
_geom_bond_atom_site_label_2
_geom_bond_distance
_geom_bond_publ_flag
C1 C2 1.506(2) ?
C2 C3 1.388(2) ?
C2 C7 1.401(2) ?
C3 C4 1.390(2) ?
C4 C5 1.385(2) ?
C5 C6 1.389(2) ?
C5 S1 1.7591(13) ?
C6 C7 1.379(2) ?
S1 O1 1.4337(10) yes
S1 O2 1.4339(10) yes
S1 N1 1.6691(12) yes
N1 C9 1.479(2) yes
N1 C8 1.484(2) yes
C8 C9 1.487(2) yes
C9 C10 1.501(2) yes
C10 O3 1.204(2) yes
C10 O4 1.328(2) yes
O4 C11 1.4843(15) yes
C11 C13 1.516(2) ?
C11 C12 1.519(2) ?
C11 C14 1.523(2) ?

loop_
_cod_related_entry_id
_cod_related_entry_database
_cod_related_entry_code
1 ChemSpider 9099716
